data_2204249
loop_
_publ_author_name
'Zhou, Ai-Ju'
'Zheng, Ling-Ling'
'Tong, Ming-Liang'

_publ_section_title
;
 <i>catena</i>-Poly[[dimethanolcobalt(II)]-di-\m-1,5-dicyanamido]
;
_journal_issue 9
_journal_name_full 'Acta Crystallographica Section E'
_journal_page_first m1254
_journal_page_last m1255
_journal_paper_doi 10.1107/S1600536804019452
_journal_volume 60
_journal_year 2004
_chemical_formula_iupac '[Co (C2 N3)2 (C H4 O)2]'
_chemical_formula_moiety 'C6 H8 Co N6 O2'
_chemical_formula_sum 'C6 H8 Co N6 O2'
_chemical_formula_weight 255.11
_chemical_name_systematic
;
catena-Poly[[dimethanolcobalt(II)]-di-\m-1,5-dicyanamido]
;
_space_group_IT_number 12
_symmetry_cell_setting monoclinic
_symmetry_space_group_name_Hall '-C 2y'
_symmetry_space_group_name_H-M 'C 1 2/m 1'
_atom_sites_solution_hydrogens geom
_atom_sites_solution_primary direct
_atom_sites_solution_secondary difmap
_audit_creation_method SHELXL-97
_cell_angle_alpha 90.00
_cell_angle_beta 120.796(5)
_cell_angle_gamma 90.00
_cell_formula_units_Z 2
_cell_length_a 12.356(4)
_cell_length_b 7.309(2)
_cell_length_c 6.508(2)
_cell_measurement_reflns_used 276
_cell_measurement_temperature 293(2)
_cell_measurement_theta_max 26.0
_cell_measurement_theta_min 3.4
_cell_volume 504.9(3)
_computing_cell_refinement CrystalClear
_computing_data_collection 'CrystalClear (Rigaku, 2002)'
_computing_data_reduction CrystalClear
_computing_molecular_graphics 'ORTEPII (Johnson, 1976)'
_computing_publication_material SHELXL97
_computing_structure_refinement 'SHELXL97 (Sheldrick, 1997)'
_computing_structure_solution 'SHELXS97 (Sheldrick, 1997)'
_diffrn_ambient_temperature 293(2)
_diffrn_measured_fraction_theta_full 0.994
_diffrn_measured_fraction_theta_max 0.994
_diffrn_measurement_device_type 'Rigaku Mercury CCD'
_diffrn_measurement_method '\w scan'
_diffrn_radiation_monochromator graphite
_diffrn_radiation_source 'rotating-anode generator'
_diffrn_radiation_type MoK\a
_diffrn_radiation_wavelength 0.71073
_diffrn_reflns_av_R_equivalents 0.0123
_diffrn_reflns_av_sigmaI/netI 0.0233
_diffrn_reflns_limit_h_max 5
_diffrn_reflns_limit_h_min -15
_diffrn_reflns_limit_k_max 8
_diffrn_reflns_limit_k_min -6
_diffrn_reflns_limit_l_max 8
_diffrn_reflns_limit_l_min -5
_diffrn_reflns_number 989
_diffrn_reflns_theta_full 26.00
_diffrn_reflns_theta_max 26.00
_diffrn_reflns_theta_min 3.38
_diffrn_standards_decay_% 0
_diffrn_standards_interval_count 0
_diffrn_standards_interval_time 0
_diffrn_standards_number 0
_exptl_absorpt_coefficient_mu 1.690
_exptl_absorpt_correction_T_max 0.701
_exptl_absorpt_correction_T_min 0.569
_exptl_absorpt_correction_type multi-scan
_exptl_absorpt_process_details '(CrystalClear; Rigaku, 2002)'
_exptl_crystal_colour pink
_exptl_crystal_density_diffrn 1.678
_exptl_crystal_density_method 'not measured'
_exptl_crystal_description prism
_exptl_crystal_F_000 258
_exptl_crystal_size_max 0.34
_exptl_crystal_size_mid 0.30
_exptl_crystal_size_min 0.21
_refine_diff_density_max 0.565
_refine_diff_density_min -0.300
_refine_ls_extinction_method none
_refine_ls_goodness_of_fit_ref 1.198
_refine_ls_hydrogen_treatment mixed
_refine_ls_matrix_type full
_refine_ls_number_parameters 51
_refine_ls_number_reflns 531
_refine_ls_number_restraints 13
_refine_ls_restrained_S_all 1.183
_refine_ls_R_factor_all 0.0279
_refine_ls_R_factor_gt 0.0275
_refine_ls_shift/su_max <0.001
_refine_ls_shift/su_mean <0.001
_refine_ls_structure_factor_coef Fsqd
_refine_ls_weighting_details 'calc w=1/[\s^2^(Fo^2^)+(0.0477P)^2^+0.1136P] where P=(Fo^2^+2Fc^2^)/3'
_refine_ls_weighting_scheme calc
_refine_ls_wR_factor_gt 0.0744
_refine_ls_wR_factor_ref 0.0747
_reflns_number_gt 522
_reflns_number_total 531
_reflns_threshold_expression I>2\s(I)
_cod_data_source_file ww6261.cif
_cod_data_source_block I
_cod_depositor_comments
;
The following automatic conversions were performed:
'_symmetry_cell_setting' value 'Monoclinic' changed to 'monoclinic'
according to '/home/saulius/struct/CIF-dictionaries/cif_core.dic'
dictionary named 'cif_core.dic' version 2.4.1 from
2010-06-29.

'_exptl_absorpt_correction_type' value 'Multi-scan' changed
to 'multi-scan' according to
'/home/saulius/struct/CIF-dictionaries/cif_core.dic' dictionary named
'cif_core.dic' version 2.4.1 from 2010-06-29.

Automatic conversion script
Id: cif_fix_enum 1527 2010-12-29 10:47:43Z saulius 

The following automatic conversions were performed:

'_symmetry_cell_setting' value 'Monoclinic' changed to 'monoclinic'
according to /home/saulius/struct/CIF-dictionaries/cif_core.dic
dictionary named 'cif_core.dic' version 2.4.1 from
2010-06-29.

'_exptl_absorpt_correction_type' value 'Multi-scan'
changed to 'multi-scan' according to
/home/saulius/struct/CIF-dictionaries/cif_core.dic dictionary named
'cif_core.dic' version 2.4.1 from 2010-06-29.

Automatic conversion script
Id: cif_fix_values 1715 2011-07-08 13:25:40Z adriana 
;
_cod_original_sg_symbol_H-M 'C 2/m'
_cod_database_code 2204249
_cod_database_fobs_code 2204249

loop_
_symmetry_equiv_pos_as_xyz
'x, y, z'
'-x, y, -z'
'x+1/2, y+1/2, z'
'-x+1/2, y+1/2, -z'
'-x, -y, -z'
'x, -y, z'
'-x+1/2, -y+1/2, -z'
'x+1/2, -y+1/2, z'

loop_
_atom_site_label
_atom_site_fract_x
_atom_site_fract_y
_atom_site_fract_z
_atom_site_U_iso_or_equiv
_atom_site_adp_type
_atom_site_calc_flag
_atom_site_refinement_flags
_atom_site_occupancy
_atom_site_type_symbol
Co1 0.5000 0.0000 1.0000 0.0281(2) Uani d S 1 Co
O1 0.32095(18) 0.0000 0.9520(3) 0.0440(5) Uani d SD 1 O
H1 0.257(2) 0.0000 0.813(3) 0.044(9) Uiso d SD 1 H
N1 0.44206(17) 0.2069(2) 0.7371(3) 0.0400(4) Uani d . 1 N
N2 0.3734(2) 0.5000 0.5251(4) 0.0358(5) Uani d S 1 N
C1 0.41274(16) 0.3465(3) 0.6456(3) 0.0295(4) Uani d . 1 C
C2 0.2812(4) 0.0000 1.1210(6) 0.0507(8) Uani d SD 1 C
H2A 0.352(2) 0.0000 1.278(3) 0.081(15) Uiso d SD 1 H
H2B 0.2326(13) 0.1024(6) 1.116(5) 0.098(12) Uiso d D 1 H

loop_
_atom_site_aniso_label
_atom_site_aniso_U_11
_atom_site_aniso_U_22
_atom_site_aniso_U_33
_atom_site_aniso_U_12
_atom_site_aniso_U_13
_atom_site_aniso_U_23
Co1 0.0376(3) 0.0198(3) 0.0237(3) 0.000 0.0134(2) 0.000
O1 0.0358(10) 0.0678(16) 0.0250(10) 0.000 0.0132(9) 0.000
N1 0.0572(10) 0.0271(9) 0.0303(9) 0.0011(8) 0.0184(8) 0.0026(7)
N2 0.0470(13) 0.0225(12) 0.0254(11) 0.000 0.0096(10) 0.000
C1 0.0363(9) 0.0266(10) 0.0232(9) -0.0024(7) 0.0136(7) -0.0033(7)
C2 0.0604(19) 0.057(2) 0.0436(19) 0.000 0.0329(17) 0.000

loop_
_atom_type_symbol
_atom_type_description
_atom_type_scat_dispersion_real
_atom_type_scat_dispersion_imag
_atom_type_scat_source
C C 0.0033 0.0016 'International Tables Vol C Tables 4.2.6.8 and 6.1.1.4'
H H 0.0000 0.0000 'International Tables Vol C Tables 4.2.6.8 and 6.1.1.4'
N N 0.0061 0.0033 'International Tables Vol C Tables 4.2.6.8 and 6.1.1.4'
O O 0.0106 0.0060 'International Tables Vol C Tables 4.2.6.8 and 6.1.1.4'
Co Co 0.3494 0.9721 'International Tables Vol C Tables 4.2.6.8 and 6.1.1.4'

loop_
_geom_angle_atom_site_label_1
_geom_angle_atom_site_label_2
_geom_angle_atom_site_label_3
_geom_angle_site_symmetry_1
_geom_angle_site_symmetry_3
_geom_angle
O1 Co1 O1 . 5_657 180.0
O1 Co1 N1 . 2_657 90.86(6)
O1 Co1 N1 5_657 2_657 89.14(6)
O1 Co1 N1 . 6 89.14(6)
O1 Co1 N1 5_657 6 90.86(6)
N1 Co1 N1 2_657 6 180.0
O1 Co1 N1 . 5_657 90.86(6)
O1 Co1 N1 5_657 5_657 89.14(6)
N1 Co1 N1 2_657 5_657 91.29(10)
N1 Co1 N1 6 5_657 88.71(10)
O1 Co1 N1 . . 89.14(6)
O1 Co1 N1 5_657 . 90.86(6)
N1 Co1 N1 2_657 . 88.71(10)
N1 Co1 N1 6 . 91.29(10)
N1 Co1 N1 5_657 . 180.0
C2 O1 Co1 . . 130.7(2)
C2 O1 H1 . . 109(2)
Co1 O1 H1 . . 120(2)
C1 N1 Co1 . . 161.01(16)
C1 N2 C1 6_565 . 117.6(2)
N1 C1 N2 . . 175.5(2)
O1 C2 H2A . . 110(3)
O1 C2 H2B . . 116.1(15)
H2A C2 H2B . . 104.6(10)

loop_
_geom_bond_atom_site_label_1
_geom_bond_atom_site_label_2
_geom_bond_site_symmetry_2
_geom_bond_distance
Co1 O1 . 2.070(2)
Co1 O1 5_657 2.070(2)
Co1 N1 2_657 2.1149(18)
Co1 N1 6 2.1149(18)
Co1 N1 5_657 2.1149(18)
Co1 N1 . 2.1149(18)
O1 C2 . 1.416(4)
O1 H1 . 0.842(10)
N1 C1 . 1.143(3)
N2 C1 6_565 1.311(2)
N2 C1 . 1.311(2)
C2 H2A . 0.946(9)
C2 H2B . 0.950(6)

loop_
_geom_hbond_atom_site_label_D
_geom_hbond_atom_site_label_H
_geom_hbond_atom_site_label_A
_geom_hbond_site_symmetry_A
_geom_hbond_distance_DH
_geom_hbond_distance_HA
_geom_hbond_distance_DA
_geom_hbond_angle_DHA
O1 H1 N2 7_556 0.842(10) 1.952(12) 2.788(3) 172(3)
